data_7128495
loop_
_publ_author_name
'Dong, Yafang'
'Sekine, Kohei'
'Kuninobu, Yoichiro'

_publ_section_title
;
 Facile synthesis of tribenzosilepins from terphenyls and dihydrosilanes
 by electrophilic double silylation.
;
_journal_issue 57
_journal_name_full 'Chemical communications (Cambridge, England)'
_journal_page_first 7007
_journal_page_last 7010
_journal_paper_doi 10.1039/d1cc02326h
_journal_volume 57
_journal_year 2021
_chemical_formula_moiety '0.04(C62 H58 N4 Si2)'
_chemical_formula_sum 'C62 H58 N4 Si2'
_chemical_formula_weight 915.30
_space_group_crystal_system monoclinic
_space_group_IT_number 14
_space_group_name_Hall '-P 2yn'
_space_group_name_H-M_alt 'P 1 21/n 1'
_atom_sites_solution_hydrogens geom
_atom_sites_solution_primary iterative
_audit_creation_date 2021-04-29
_audit_creation_method
;
Olex2 1.3
(compiled 2020.11.12 svn.r5f609507 for OlexSys, GUI svn.r6272)
;
_audit_update_record
;
2021-04-30 deposited with the CCDC.	2021-06-15 downloaded from the CCDC.
;
_cell_angle_alpha 90
_cell_angle_beta 91.890(5)
_cell_angle_gamma 90
_cell_formula_units_Z 50
_cell_length_a 15.3334(8)
_cell_length_b 11.1613(8)
_cell_length_c 15.7358(9)
_cell_measurement_reflns_used 7569
_cell_measurement_temperature 173
_cell_measurement_theta_max 27.1560
_cell_measurement_theta_min 2.1920
_cell_volume 2691.6(3)
_computing_cell_refinement 'CrysAlisPro 1.171.40.67a (Rigaku OD, 2019)'
_computing_data_collection 'CrysAlisPro 1.171.40.67a (Rigaku OD, 2019)'
_computing_data_reduction 'CrysAlisPro 1.171.40.67a (Rigaku OD, 2019)'
_computing_molecular_graphics 'Olex2 1.3 (Dolomanov et al., 2009)'
_computing_publication_material 'Olex2 1.3 (Dolomanov et al., 2009)'
_computing_structure_refinement 'SHELXL 2018/3 (Sheldrick, 2015)'
_computing_structure_solution 'olex2.solve 1.3 (Bourhis et al., 2015)'
_diffrn_ambient_temperature 173
_diffrn_detector 'Rigaku HyPix-6000 area detector'
_diffrn_detector_area_resol_mean 10.0
_diffrn_detector_type 'HPC area detector'
_diffrn_measured_fraction_theta_full 0.999
_diffrn_measured_fraction_theta_max 0.992
_diffrn_measurement_details
;
List of Runs (angles in degrees, time in seconds):

  # Type    Start    End  Width  t~exp~   \w     \q     \k     \f   Frames
#--------------------------------------------------------------------------
  1  \w    -41.00  -7.00   0.50    5.00    --    5.00  45.00  60.00   68
  2  \w     -7.00  42.00   0.50    5.00    --   -8.90  45.00   0.00   98
  3  \w    -98.00 -26.00   0.50    5.00    --   -8.90  45.00   0.00  144
  4  \w    -98.00  80.00   0.50    5.00    --   -8.90  45.00  90.00  356
;
_diffrn_measurement_device 'three-circle diffractometer'
_diffrn_measurement_device_type 'Rigaku AFC HyPix-6000'
_diffrn_measurement_method '\w scans'
_diffrn_orient_matrix_type 'CrysAlisPro convention (1999,Acta A55,543-557)'
_diffrn_orient_matrix_UB_11 -0.0213711000
_diffrn_orient_matrix_UB_12 -0.0199938000
_diffrn_orient_matrix_UB_13 0.0366381000
_diffrn_orient_matrix_UB_21 0.0301261000
_diffrn_orient_matrix_UB_22 -0.0479942000
_diffrn_orient_matrix_UB_23 0.0042936000
_diffrn_orient_matrix_UB_31 0.0277701000
_diffrn_orient_matrix_UB_32 0.0365979000
_diffrn_orient_matrix_UB_33 0.0260326000
_diffrn_radiation_monochromator 'multi-layer mirror optics'
_diffrn_radiation_probe x-ray
_diffrn_radiation_type 'Mo K\a'
_diffrn_radiation_wavelength 0.71073
_diffrn_reflns_av_R_equivalents 0.0504
_diffrn_reflns_av_unetI/netI 0.0491
_diffrn_reflns_Laue_measured_fraction_full 0.999
_diffrn_reflns_Laue_measured_fraction_max 0.992
_diffrn_reflns_limit_h_max 19
_diffrn_reflns_limit_h_min -19
_diffrn_reflns_limit_k_max 13
_diffrn_reflns_limit_k_min -14
_diffrn_reflns_limit_l_max 20
_diffrn_reflns_limit_l_min -20
_diffrn_reflns_number 26837
_diffrn_reflns_point_group_measured_fraction_full 0.999
_diffrn_reflns_point_group_measured_fraction_max 0.992
_diffrn_reflns_theta_full 25.242
_diffrn_reflns_theta_max 27.483
_diffrn_reflns_theta_min 2.238
_diffrn_source 'rotating anode X-ray generator'
_diffrn_source_type FR-E+
_exptl_absorpt_coefficient_mu 2.689
_exptl_absorpt_correction_T_max 1.00000
_exptl_absorpt_correction_T_min 0.89073
_exptl_absorpt_correction_type multi-scan
_exptl_absorpt_process_details
;
CrysAlisPro 1.171.40.67a (Rigaku Oxford Diffraction, 2019)
Empirical absorption correction using spherical harmonics,
 implemented in SCALE3 ABSPACK scaling algorithm.
;
_exptl_crystal_colour colourless
_exptl_crystal_colour_primary colourless
_exptl_crystal_density_diffrn 28.234
_exptl_crystal_description prism
_exptl_crystal_F_000 24300
_exptl_crystal_size_max 0.24
_exptl_crystal_size_mid 0.09
_exptl_crystal_size_min 0.09
_refine_diff_density_max 0.499
_refine_diff_density_min -0.271
_refine_diff_density_rms 0.048
_refine_ls_extinction_method none
_refine_ls_goodness_of_fit_ref 1.052
_refine_ls_hydrogen_treatment constr
_refine_ls_matrix_type full
_refine_ls_number_parameters 366
_refine_ls_number_reflns 6128
_refine_ls_number_restraints 108
_refine_ls_restrained_S_all 1.046
_refine_ls_R_factor_all 0.0791
_refine_ls_R_factor_gt 0.0615
_refine_ls_shift/su_max 0.000
_refine_ls_shift/su_mean 0.000
_refine_ls_structure_factor_coef Fsqd
_refine_ls_weighting_details 'w=1/[\s^2^(Fo^2^)+(0.0775P)^2^+1.3148P] where P=(Fo^2^+2Fc^2^)/3'
_refine_ls_weighting_scheme calc
_refine_ls_wR_factor_gt 0.1631
_refine_ls_wR_factor_ref 0.1720
_reflns_Friedel_coverage 0.000
_reflns_number_gt 4778
_reflns_number_total 6128
_reflns_threshold_expression 'I > 2\s(I)'
_cod_data_source_file d1cc02326h2.cif
_cod_data_source_block 5
_cod_depositor_comments 'Adding full bibliography for 7128494--7128496.cif.'
_cod_database_code 7128495
_shelx_shelxl_version_number 2018/3
_chemical_oxdiff_formula 'C H N Si'
_chemical_oxdiff_usercomment 173K
_shelx_space_group_comment
;
The symmetry employed for this shelxl refinement is uniquely defined
by the following loop, which should always be used as a source of
symmetry information in preference to the above space-group names.
They are only intended as comments.
;
_shelx_estimated_absorpt_t_max 0.794
_shelx_estimated_absorpt_t_min 0.565
_reflns_odcompleteness_completeness 99.23
_reflns_odcompleteness_iscentric 1
_reflns_odcompleteness_theta 27.42
_olex2_refinement_description
;
1. Fixed Uiso
 At 1.2 times of:
  All C(H) groups
 At 1.5 times of:
  All C(H,H,H) groups
2. Rigid body (RIGU) restrains
 C32, C37, C36, C35, C34, C33
 with sigma for 1-2 distances of 0.004 and sigma for 1-3 distances of 0.004
 C26, C31, C30, C29, C28, C27
 with sigma for 1-2 distances of 0.004 and sigma for 1-3 distances of 0.004
 C10, C15, C14, C13, C12, C11
 with sigma for 1-2 distances of 0.004 and sigma for 1-3 distances of 0.004
3. Others
 Sof(C36)=Sof(H36)=Sof(C37)=Sof(H37)=Sof(C33)=Sof(H33)=Sof(C35)=Sof(H35)=
 Sof(C34)=Sof(H34)=Sof(C32)=1-FVAR(1)
 Sof(C28)=Sof(H28)=Sof(C29)=Sof(H29)=Sof(C31)=Sof(H31)=Sof(C27)=Sof(H27)=
 Sof(C26)=Sof(C30)=Sof(H30)=FVAR(1)
4.a Aromatic/amide H refined with riding coordinates:
 C8(H8), C5(H5), C11(H11), C2(H2), C14(H14), C3(H3), C25(H25), C13(H13),
 C21(H21), C24(H24), C22(H22), C23(H23), C28(H28), C29(H29), C31(H31), C27(H27),
  C30(H30), C36(H36), C37(H37), C33(H33), C35(H35), C34(H34)
4.b Idealised Me refined as rotating group:
 C17(H17A,H17B,H17C), C16(H16A,H16B,H16C), C19(H19A,H19B,H19C), C18(H18A,H18B,
 H18C)
;
_olex2_submission_special_instructions 'No special instructions were received'
_oxdiff_exptl_absorpt_empirical_details
;
Empirical correction (ABSPACK) includes:
- Absorption correction using spherical harmonics
- Frame scaling
;
_oxdiff_exptl_absorpt_empirical_full_max 1.130
_oxdiff_exptl_absorpt_empirical_full_min 0.890

loop_
_space_group_symop_operation_xyz
'x, y, z'
'-x+1/2, y+1/2, -z+1/2'
'-x, -y, -z'
'x-1/2, -y-1/2, z-1/2'

loop_
_atom_site_label
_atom_site_type_symbol
_atom_site_fract_x
_atom_site_fract_y
_atom_site_fract_z
_atom_site_U_iso_or_equiv
_atom_site_adp_type
_atom_site_occupancy
_atom_site_site_symmetry_order
_atom_site_calc_flag
_atom_site_refinement_flags_posn
_atom_site_refinement_flags_adp
_atom_site_refinement_flags_occupancy
_atom_site_disorder_assembly
_atom_site_disorder_group
Si1 Si 0.59569(3) 0.47760(5) 0.73951(4) 0.03619(17) Uani 1 1 d . . . . .
C9 C 0.51059(11) 0.57710(16) 0.57099(12) 0.0315(4) Uani 1 1 d . . . . .
C7 C 0.46863(11) 0.46611(16) 0.58017(12) 0.0307(4) Uani 1 1 d . . . . .
C10 C 0.52730(12) 0.66681(16) 0.63942(13) 0.0345(4) Uani 1 1 d . . . . .
C8 C 0.45975(12) 0.39378(16) 0.50888(13) 0.0320(4) Uani 1 1 d . . . . .
H8 H 0.431306 0.318815 0.515062 0.038 Uiso 1 1 calc R U . . .
C6 C 0.43266(12) 0.41917(16) 0.66058(13) 0.0337(4) Uani 1 1 d . . . . .
C1 C 0.48494(13) 0.40823(17) 0.73508(13) 0.0362(4) Uani 1 1 d . . . . .
C15 C 0.57286(13) 0.63729(18) 0.71472(14) 0.0379(4) Uani 1 1 d . . . . .
C5 C 0.34751(14) 0.37568(19) 0.65698(14) 0.0408(5) Uani 1 1 d . . . . .
H5 H 0.312974 0.385561 0.606221 0.049 Uiso 1 1 calc R U . . .
C11 C 0.50156(14) 0.78477(18) 0.62220(16) 0.0441(5) Uani 1 1 d . . . . .
H11 H 0.470464 0.802091 0.570436 0.053 Uiso 1 1 calc R U . . .
C2 C 0.44790(15) 0.3512(2) 0.80379(14) 0.0449(5) Uani 1 1 d . . . . .
H2 H 0.481711 0.342373 0.855089 0.054 Uiso 1 1 calc R U . . .
N2 N 0.49308(19) 0.99466(19) 0.6589(2) 0.0821(9) Uani 1 1 d . . . . .
C20 C 0.64614(14) 0.4569(2) 0.84803(14) 0.0437(5) Uani 1 1 d . . . . .
N1 N 0.22818(15) 0.2707(3) 0.72061(17) 0.0767(8) Uani 1 1 d . . . . .
C14 C 0.59347(15) 0.7320(2) 0.77017(17) 0.0515(6) Uani 1 1 d . . . . .
H14 H 0.625638 0.716112 0.821565 0.062 Uiso 1 1 calc R U . . .
C4 C 0.31169(15) 0.3176(2) 0.72667(15) 0.0492(6) Uani 1 1 d . . . . .
C12 C 0.52030(16) 0.8767(2) 0.67868(19) 0.0550(6) Uani 1 1 d . . . . .
C3 C 0.36384(17) 0.3072(2) 0.80004(15) 0.0515(6) Uani 1 1 d . . . . .
H3 H 0.341228 0.269015 0.848566 0.062 Uiso 1 1 calc R U . . .
C25 C 0.60723(16) 0.5018(2) 0.92040(15) 0.0536(6) Uani 1 1 d . . . . .
H25 H 0.555085 0.547342 0.914214 0.064 Uiso 1 1 calc R U . . .
C13 C 0.56771(17) 0.8493(2) 0.7515(2) 0.0611(7) Uani 1 1 d . . . . .
H13 H 0.583422 0.911589 0.790160 0.073 Uiso 1 1 calc R U . . .
C21 C 0.72274(17) 0.3914(3) 0.86077(16) 0.0600(7) Uani 1 1 d . . . . .
H21 H 0.750986 0.359341 0.813000 0.072 Uiso 1 1 calc R U . . .
C24 C 0.64288(19) 0.4813(3) 1.00069(16) 0.0673(8) Uani 1 1 d . . . . .
H24 H 0.615046 0.512467 1.048986 0.081 Uiso 1 1 calc R U . . .
C17 C 0.16588(17) 0.3185(3) 0.6612(2) 0.0780(9) Uani 1 1 d . . . . .
H17A H 0.162510 0.405610 0.668426 0.117 Uiso 1 1 calc R U . . .
H17B H 0.108617 0.282930 0.670743 0.117 Uiso 1 1 calc R U . . .
H17C H 0.183493 0.300127 0.603316 0.117 Uiso 1 1 calc R U . . .
C22 C 0.7587(2) 0.3721(4) 0.94134(19) 0.0801(10) Uani 1 1 d . . . . .
H22 H 0.811465 0.328131 0.948341 0.096 Uiso 1 1 calc R U . . .
C16 C 0.1986(2) 0.1923(3) 0.7851(2) 0.0871(11) Uani 1 1 d . . . . .
H16A H 0.241779 0.128695 0.795390 0.131 Uiso 1 1 calc R U . . .
H16B H 0.142769 0.156616 0.766660 0.131 Uiso 1 1 calc R U . . .
H16C H 0.191051 0.237638 0.837704 0.131 Uiso 1 1 calc R U . . .
C23 C 0.7181(2) 0.4163(4) 1.01118(18) 0.0782(9) Uani 1 1 d . . . . .
H23 H 0.742247 0.401769 1.066620 0.094 Uiso 1 1 calc R U . . .
C19 C 0.4973(4) 1.0789(3) 0.7274(3) 0.138(2) Uani 1 1 d . . . . .
H19A H 0.463377 1.048699 0.774585 0.207 Uiso 1 1 calc R U . . .
H19B H 0.473070 1.155820 0.707957 0.207 Uiso 1 1 calc R U . . .
H19C H 0.558178 1.089936 0.746595 0.207 Uiso 1 1 calc R U . . .
C18 C 0.4224(4) 1.0117(3) 0.5980(4) 0.152(2) Uani 1 1 d . . . . .
H18A H 0.440209 0.984758 0.541923 0.228 Uiso 1 1 calc R U . . .
H18B H 0.406944 1.096856 0.595365 0.228 Uiso 1 1 calc R U . . .
H18C H 0.371744 0.965156 0.615245 0.228 Uiso 1 1 calc R U . . .
C28 C 0.7873(9) 0.4662(19) 0.5616(7) 0.092(4) Uani 0.49(2) 1 d . . P A 1
H28 H 0.828926 0.519850 0.539346 0.111 Uiso 0.49(2) 1 calc R U P A 1
C29 C 0.7810(9) 0.352(2) 0.5317(8) 0.099(4) Uani 0.49(2) 1 d . . P A 1
H29 H 0.819223 0.326229 0.488866 0.119 Uiso 0.49(2) 1 calc R U P A 1
C31 C 0.6666(8) 0.3127(12) 0.6228(10) 0.064(3) Uani 0.49(2) 1 d . . P A 1
H31 H 0.626382 0.256913 0.644824 0.077 Uiso 0.49(2) 1 calc R U P A 1
C27 C 0.7328(8) 0.5034(13) 0.6243(9) 0.061(3) Uani 0.49(2) 1 d . . P A 1
H27 H 0.739786 0.581146 0.648074 0.073 Uiso 0.49(2) 1 calc R U P A 1
C26 C 0.6666(13) 0.4270(11) 0.6536(12) 0.038(2) Uani 0.49(2) 1 d . . P A 1
C30 C 0.7229(10) 0.274(2) 0.5608(11) 0.096(5) Uani 0.49(2) 1 d . . P A 1
H30 H 0.719921 0.194219 0.539639 0.116 Uiso 0.49(2) 1 calc R U P A 1
C36 C 0.7028(8) 0.2188(12) 0.5856(8) 0.073(3) Uani 0.51(2) 1 d . . P A 2
H36 H 0.699092 0.134219 0.579684 0.088 Uiso 0.51(2) 1 calc R U P A 2
C37 C 0.6589(6) 0.2744(11) 0.6490(7) 0.051(2) Uani 0.51(2) 1 d . . P A 2
H37 H 0.623192 0.228518 0.684909 0.061 Uiso 0.51(2) 1 calc R U P A 2
C33 C 0.7130(8) 0.4628(13) 0.6047(8) 0.060(3) Uani 0.51(2) 1 d . . P A 2
H33 H 0.715614 0.547524 0.610061 0.072 Uiso 0.51(2) 1 calc R U P A 2
C35 C 0.7510(12) 0.2820(17) 0.5317(7) 0.089(4) Uani 0.51(2) 1 d . . P A 2
H35 H 0.781023 0.241988 0.488145 0.107 Uiso 0.51(2) 1 calc R U P A 2
C34 C 0.7569(11) 0.4047(16) 0.5394(9) 0.097(5) Uani 0.51(2) 1 d . . P A 2
H34 H 0.790379 0.449673 0.500872 0.116 Uiso 0.51(2) 1 calc R U P A 2
C32 C 0.6662(11) 0.3957(13) 0.6611(11) 0.040(2) Uani 0.51(2) 1 d . . P A 2

loop_
_atom_site_aniso_label
_atom_site_aniso_U_11
_atom_site_aniso_U_22
_atom_site_aniso_U_33
_atom_site_aniso_U_23
_atom_site_aniso_U_13
_atom_site_aniso_U_12
Si1 0.0322(3) 0.0389(3) 0.0380(3) -0.0060(2) 0.0084(2) 0.0058(2)
C9 0.0268(8) 0.0245(9) 0.0433(10) 0.0017(8) 0.0058(7) 0.0023(7)
C7 0.0276(9) 0.0245(9) 0.0402(10) 0.0030(7) 0.0058(7) 0.0017(7)
C10 0.0297(9) 0.0264(9) 0.0484(11) -0.0042(8) 0.0149(8) -0.0013(7)
C8 0.0287(9) 0.0223(8) 0.0454(11) 0.0033(8) 0.0053(8) -0.0033(7)
C6 0.0354(9) 0.0228(9) 0.0436(11) 0.0012(8) 0.0121(8) 0.0010(7)
C1 0.0402(10) 0.0264(9) 0.0426(11) -0.0013(8) 0.0113(8) 0.0020(8)
C15 0.0314(9) 0.0349(10) 0.0480(11) -0.0102(9) 0.0113(8) -0.0041(8)
C5 0.0383(10) 0.0371(11) 0.0478(12) 0.0029(9) 0.0105(9) -0.0065(9)
C11 0.0413(11) 0.0262(10) 0.0659(14) -0.0012(9) 0.0171(10) 0.0014(8)
C2 0.0551(13) 0.0411(12) 0.0389(11) -0.0001(9) 0.0091(9) 0.0003(10)
N2 0.0841(17) 0.0265(10) 0.138(3) -0.0215(13) 0.0387(17) 0.0002(11)
C20 0.0385(11) 0.0537(13) 0.0394(11) -0.0054(10) 0.0066(8) 0.0034(10)
N1 0.0545(13) 0.099(2) 0.0779(16) 0.0218(14) 0.0136(12) -0.0367(13)
C14 0.0469(12) 0.0519(14) 0.0565(14) -0.0207(11) 0.0131(10) -0.0117(10)
C4 0.0471(12) 0.0453(13) 0.0562(14) 0.0018(10) 0.0190(10) -0.0122(10)
C12 0.0525(13) 0.0296(11) 0.0847(18) -0.0116(11) 0.0285(13) -0.0040(10)
C3 0.0648(15) 0.0449(13) 0.0459(13) 0.0043(10) 0.0203(11) -0.0109(11)
C25 0.0440(12) 0.0710(17) 0.0463(13) -0.0151(12) 0.0107(10) -0.0016(11)
C13 0.0568(14) 0.0421(13) 0.0861(19) -0.0329(13) 0.0290(13) -0.0163(11)
C21 0.0513(14) 0.0804(19) 0.0486(14) 0.0025(13) 0.0071(11) 0.0186(13)
C24 0.0638(16) 0.097(2) 0.0420(13) -0.0136(14) 0.0139(12) -0.0152(16)
C17 0.0420(14) 0.083(2) 0.110(3) -0.0032(19) 0.0203(16) -0.0127(14)
C22 0.0622(17) 0.123(3) 0.0548(16) 0.0131(17) -0.0035(13) 0.0239(18)
C16 0.075(2) 0.084(2) 0.105(3) 0.0128(19) 0.0453(19) -0.0298(17)
C23 0.0682(19) 0.120(3) 0.0465(15) 0.0088(17) -0.0028(13) -0.0067(19)
C19 0.243(6) 0.0360(17) 0.139(4) -0.022(2) 0.072(4) 0.010(3)
C18 0.169(5) 0.045(2) 0.240(7) 0.008(3) -0.045(5) 0.043(3)
C28 0.076(6) 0.144(10) 0.060(5) 0.014(6) 0.032(4) 0.041(6)
C29 0.078(6) 0.165(13) 0.055(5) -0.021(7) 0.012(4) 0.065(7)
C31 0.067(4) 0.052(5) 0.074(7) -0.015(5) 0.002(4) 0.024(4)
C27 0.045(5) 0.079(6) 0.060(6) 0.011(4) 0.023(4) 0.015(4)
C26 0.046(4) 0.037(5) 0.031(4) 0.005(4) 0.000(3) 0.025(4)
C30 0.095(8) 0.124(11) 0.069(9) -0.052(8) -0.002(5) 0.051(7)
C36 0.069(5) 0.086(6) 0.063(5) -0.029(4) -0.008(3) 0.045(4)
C37 0.047(3) 0.051(5) 0.055(5) -0.015(3) 0.001(3) 0.023(3)
C33 0.050(5) 0.076(6) 0.055(5) 0.010(4) 0.020(4) 0.024(4)
C35 0.105(9) 0.128(8) 0.037(4) -0.003(5) 0.017(4) 0.079(7)
C34 0.105(9) 0.123(8) 0.064(6) 0.028(6) 0.048(6) 0.070(7)
C32 0.035(3) 0.049(6) 0.037(4) 0.002(5) 0.004(3) 0.027(4)

loop_
_atom_type_symbol
_atom_type_description
_atom_type_scat_dispersion_real
_atom_type_scat_dispersion_imag
_atom_type_scat_source
C C 0.0033 0.0016 'International Tables Vol C Tables 4.2.6.8 and 6.1.1.4'
H H 0.0000 0.0000 'International Tables Vol C Tables 4.2.6.8 and 6.1.1.4'
N N 0.0061 0.0033 'International Tables Vol C Tables 4.2.6.8 and 6.1.1.4'
Si Si 0.0817 0.0704 'International Tables Vol C Tables 4.2.6.8 and 6.1.1.4'

loop_
_geom_angle_atom_site_label_1
_geom_angle_atom_site_label_2
_geom_angle_atom_site_label_3
_geom_angle
_geom_angle_site_symmetry_1
_geom_angle_site_symmetry_3
_geom_angle_publ_flag
C1 Si1 C20 109.41(10) . . ?
C1 Si1 C32 108.2(6) . . ?
C15 Si1 C1 103.04(9) . . ?
C15 Si1 C20 112.40(10) . . ?
C15 Si1 C32 115.7(5) . . ?
C20 Si1 C32 107.9(6) . . ?
C26 Si1 C1 113.7(6) . . ?
C26 Si1 C15 104.5(4) . . ?
C26 Si1 C20 113.3(6) . . ?
C7 C9 C10 126.00(17) . . ?
C8 C9 C7 117.63(17) 3_666 . ?
C8 C9 C10 116.36(16) 3_666 . ?
C9 C7 C6 125.45(17) . . ?
C8 C7 C9 117.62(17) . . ?
C8 C7 C6 116.94(16) . . ?
C15 C10 C9 121.71(17) . . ?
C15 C10 C11 121.14(19) . . ?
C11 C10 C9 116.94(19) . . ?
C9 C8 H8 117.6 3_666 . ?
C7 C8 C9 124.75(17) . 3_666 ?
C7 C8 H8 117.6 . . ?
C1 C6 C7 121.47(17) . . ?
C5 C6 C7 117.40(18) . . ?
C5 C6 C1 120.84(18) . . ?
C6 C1 Si1 119.29(14) . . ?
C2 C1 Si1 123.71(17) . . ?
C2 C1 C6 116.89(19) . . ?
C10 C15 Si1 119.42(14) . . ?
C10 C15 C14 116.6(2) . . ?
C14 C15 Si1 123.85(19) . . ?
C6 C5 H5 119.3 . . ?
C6 C5 C4 121.4(2) . . ?
C4 C5 H5 119.3 . . ?
C10 C11 H11 119.2 . . ?
C12 C11 C10 121.6(2) . . ?
C12 C11 H11 119.2 . . ?
C1 C2 H2 118.8 . . ?
C3 C2 C1 122.3(2) . . ?
C3 C2 H2 118.8 . . ?
C12 N2 C19 116.1(3) . . ?
C12 N2 C18 118.8(3) . . ?
C19 N2 C18 115.4(4) . . ?
C25 C20 Si1 121.79(18) . . ?
C21 C20 Si1 121.28(17) . . ?
C21 C20 C25 116.9(2) . . ?
C4 N1 C17 120.3(2) . . ?
C4 N1 C16 119.9(3) . . ?
C17 N1 C16 118.5(2) . . ?
C15 C14 H14 119.3 . . ?
C13 C14 C15 121.3(3) . . ?
C13 C14 H14 119.3 . . ?
N1 C4 C5 120.4(2) . . ?
N1 C4 C3 122.2(2) . . ?
C3 C4 C5 117.4(2) . . ?
C11 C12 N2 119.8(3) . . ?
C13 C12 C11 117.7(2) . . ?
C13 C12 N2 122.5(2) . . ?
C2 C3 C4 121.2(2) . . ?
C2 C3 H3 119.4 . . ?
C4 C3 H3 119.4 . . ?
C20 C25 H25 119.3 . . ?
C24 C25 C20 121.4(2) . . ?
C24 C25 H25 119.3 . . ?
C14 C13 H13 119.2 . . ?
C12 C13 C14 121.6(2) . . ?
C12 C13 H13 119.2 . . ?
C20 C21 H21 119.2 . . ?
C22 C21 C20 121.5(2) . . ?
C22 C21 H21 119.2 . . ?
C25 C24 H24 119.8 . . ?
C23 C24 C25 120.4(2) . . ?
C23 C24 H24 119.8 . . ?
N1 C17 H17A 109.5 . . ?
N1 C17 H17B 109.5 . . ?
N1 C17 H17C 109.5 . . ?
H17A C17 H17B 109.5 . . ?
H17A C17 H17C 109.5 . . ?
H17B C17 H17C 109.5 . . ?
C21 C22 H22 120.0 . . ?
C23 C22 C21 120.1(3) . . ?
C23 C22 H22 120.0 . . ?
N1 C16 H16A 109.5 . . ?
N1 C16 H16B 109.5 . . ?
N1 C16 H16C 109.5 . . ?
H16A C16 H16B 109.5 . . ?
H16A C16 H16C 109.5 . . ?
H16B C16 H16C 109.5 . . ?
C24 C23 C22 119.7(3) . . ?
C24 C23 H23 120.1 . . ?
C22 C23 H23 120.1 . . ?
N2 C19 H19A 109.5 . . ?
N2 C19 H19B 109.5 . . ?
N2 C19 H19C 109.5 . . ?
H19A C19 H19B 109.5 . . ?
H19A C19 H19C 109.5 . . ?
H19B C19 H19C 109.5 . . ?
N2 C18 H18A 109.5 . . ?
N2 C18 H18B 109.5 . . ?
N2 C18 H18C 109.5 . . ?
H18A C18 H18B 109.5 . . ?
H18A C18 H18C 109.5 . . ?
H18B C18 H18C 109.5 . . ?
C29 C28 H28 120.3 . . ?
C29 C28 C27 119.4(11) . . ?
C27 C28 H28 120.3 . . ?
C28 C29 H29 119.0 . . ?
C30 C29 C28 122.0(10) . . ?
C30 C29 H29 119.0 . . ?
C26 C31 H31 118.4 . . ?
C26 C31 C30 123.1(12) . . ?
C30 C31 H31 118.4 . . ?
C28 C27 H27 119.6 . . ?
C28 C27 C26 120.7(11) . . ?
C26 C27 H27 119.6 . . ?
C31 C26 Si1 123.4(11) . . ?
C31 C26 C27 116.1(13) . . ?
C27 C26 Si1 120.0(10) . . ?
C29 C30 C31 118.3(12) . . ?
C29 C30 H30 120.8 . . ?
C31 C30 H30 120.8 . . ?
C37 C36 H36 119.5 . . ?
C35 C36 H36 119.5 . . ?
C35 C36 C37 121.0(9) . . ?
C36 C37 H37 119.7 . . ?
C36 C37 C32 120.6(10) . . ?
C32 C37 H37 119.7 . . ?
C34 C33 H33 120.3 . . ?
C32 C33 H33 120.3 . . ?
C32 C33 C34 119.4(10) . . ?
C36 C35 H35 119.9 . . ?
C36 C35 C34 120.2(8) . . ?
C34 C35 H35 119.9 . . ?
C33 C34 H34 120.3 . . ?
C35 C34 C33 119.4(10) . . ?
C35 C34 H34 120.3 . . ?
C37 C32 Si1 121.4(9) . . ?
C37 C32 C33 119.2(12) . . ?
C33 C32 Si1 118.3(8) . . ?

loop_
_geom_bond_atom_site_label_1
_geom_bond_atom_site_label_2
_geom_bond_distance
_geom_bond_site_symmetry_2
_geom_bond_publ_flag
Si1 C1 1.866(2) . ?
Si1 C15 1.855(2) . ?
Si1 C20 1.866(2) . ?
Si1 C26 1.852(17) . ?
Si1 C32 1.901(16) . ?
C9 C7 1.406(3) . ?
C9 C10 1.486(3) . ?
C9 C8 1.389(3) 3_666 ?
C7 C8 1.385(3) . ?
C7 C6 1.492(3) . ?
C10 C15 1.395(3) . ?
C10 C11 1.398(3) . ?
C8 H8 0.9500 . ?
C6 C1 1.404(3) . ?
C6 C5 1.392(3) . ?
C1 C2 1.392(3) . ?
C15 C14 1.400(3) . ?
C5 H5 0.9500 . ?
C5 C4 1.401(3) . ?
C11 H11 0.9500 . ?
C11 C12 1.382(3) . ?
C2 H2 0.9500 . ?
C2 C3 1.379(3) . ?
N2 C12 1.412(3) . ?
N2 C19 1.431(5) . ?
N2 C18 1.435(6) . ?
C20 C25 1.396(3) . ?
C20 C21 1.392(3) . ?
N1 C4 1.384(3) . ?
N1 C17 1.419(4) . ?
N1 C16 1.426(4) . ?
C14 H14 0.9500 . ?
C14 C13 1.396(4) . ?
C4 C3 1.387(4) . ?
C12 C13 1.371(4) . ?
C3 H3 0.9500 . ?
C25 H25 0.9500 . ?
C25 C24 1.379(4) . ?
C13 H13 0.9500 . ?
C21 H21 0.9500 . ?
C21 C22 1.382(4) . ?
C24 H24 0.9500 . ?
C24 C23 1.369(5) . ?
C17 H17A 0.9800 . ?
C17 H17B 0.9800 . ?
C17 H17C 0.9800 . ?
C22 H22 0.9500 . ?
C22 C23 1.372(4) . ?
C16 H16A 0.9800 . ?
C16 H16B 0.9800 . ?
C16 H16C 0.9800 . ?
C23 H23 0.9500 . ?
C19 H19A 0.9800 . ?
C19 H19B 0.9800 . ?
C19 H19C 0.9800 . ?
C18 H18A 0.9800 . ?
C18 H18B 0.9800 . ?
C18 H18C 0.9800 . ?
C28 H28 0.9500 . ?
C28 C29 1.366(17) . ?
C28 C27 1.378(13) . ?
C29 H29 0.9500 . ?
C29 C30 1.335(18) . ?
C31 H31 0.9500 . ?
C31 C26 1.364(14) . ?
C31 C30 1.393(15) . ?
C27 H27 0.9500 . ?
C27 C26 1.414(17) . ?
C30 H30 0.9500 . ?
C36 H36 0.9500 . ?
C36 C37 1.370(11) . ?
C36 C35 1.343(15) . ?
C37 H37 0.9500 . ?
C37 C32 1.370(13) . ?
C33 H33 0.9500 . ?
C33 C34 1.406(13) . ?
C33 C32 1.382(15) . ?
C35 H35 0.9500 . ?
C35 C34 1.378(17) . ?
C34 H34 0.9500 . ?

loop_
_geom_torsion_atom_site_label_1
_geom_torsion_atom_site_label_2
_geom_torsion_atom_site_label_3
_geom_torsion_atom_site_label_4
_geom_torsion
_geom_torsion_site_symmetry_1
_geom_torsion_site_symmetry_2
_geom_torsion_site_symmetry_3
_geom_torsion_site_symmetry_4
_geom_torsion_publ_flag
Si1 C1 C2 C3 175.99(18) . . . . ?
Si1 C15 C14 C13 -174.11(17) . . . . ?
Si1 C20 C25 C24 177.0(2) . . . . ?
Si1 C20 C21 C22 -177.6(3) . . . . ?
C9 C7 C8 C9 0.1(3) . . . 3_666 ?
C9 C7 C6 C1 -55.7(3) . . . . ?
C9 C7 C6 C5 130.3(2) . . . . ?
C9 C10 C15 Si1 -11.4(2) . . . . ?
C9 C10 C15 C14 172.79(18) . . . . ?
C9 C10 C11 C12 -174.77(19) . . . . ?
C7 C9 C10 C15 55.9(3) . . . . ?
C7 C9 C10 C11 -129.2(2) . . . . ?
C7 C6 C1 Si1 10.7(2) . . . . ?
C7 C6 C1 C2 -173.05(18) . . . . ?
C7 C6 C5 C4 172.71(19) . . . . ?
C10 C9 C7 C8 -179.42(18) . . . . ?
C10 C9 C7 C6 0.5(3) . . . . ?
C10 C15 C14 C13 1.4(3) . . . . ?
C10 C11 C12 N2 -180.0(2) . . . . ?
C10 C11 C12 C13 2.1(3) . . . . ?
C8 C9 C7 C8 -0.1(3) 3_666 . . . ?
C8 C9 C7 C6 179.86(17) 3_666 . . . ?
C8 C9 C10 C15 -123.49(19) 3_666 . . . ?
C8 C9 C10 C11 51.4(2) 3_666 . . . ?
C8 C7 C6 C1 124.2(2) . . . . ?
C8 C7 C6 C5 -49.7(2) . . . . ?
C6 C7 C8 C9 -179.86(17) . . . 3_666 ?
C6 C1 C2 C3 -0.1(3) . . . . ?
C6 C5 C4 N1 -177.3(2) . . . . ?
C6 C5 C4 C3 1.2(3) . . . . ?
C1 Si1 C15 C10 -56.02(17) . . . . ?
C1 Si1 C15 C14 119.42(18) . . . . ?
C1 Si1 C20 C25 -59.3(2) . . . . ?
C1 Si1 C20 C21 117.9(2) . . . . ?
C1 Si1 C26 C31 -36.7(17) . . . . ?
C1 Si1 C26 C27 151.8(13) . . . . ?
C1 C6 C5 C4 -1.3(3) . . . . ?
C1 C2 C3 C4 0.1(4) . . . . ?
C15 Si1 C1 C6 56.57(17) . . . . ?
C15 Si1 C1 C2 -119.43(18) . . . . ?
C15 Si1 C20 C25 54.5(2) . . . . ?
C15 Si1 C20 C21 -128.2(2) . . . . ?
C15 Si1 C26 C31 -148.4(14) . . . . ?
C15 Si1 C26 C27 40.2(16) . . . . ?
C15 C10 C11 C12 0.2(3) . . . . ?
C15 C14 C13 C12 0.8(4) . . . . ?
C5 C6 C1 Si1 -175.59(15) . . . . ?
C5 C6 C1 C2 0.7(3) . . . . ?
C5 C4 C3 C2 -0.6(4) . . . . ?
C11 C10 C15 Si1 173.85(15) . . . . ?
C11 C10 C15 C14 -1.9(3) . . . . ?
C11 C12 C13 C14 -2.5(4) . . . . ?
N2 C12 C13 C14 179.6(2) . . . . ?
C20 Si1 C1 C6 176.32(15) . . . . ?
C20 Si1 C1 C2 0.3(2) . . . . ?
C20 Si1 C15 C10 -173.69(15) . . . . ?
C20 Si1 C15 C14 1.8(2) . . . . ?
C20 Si1 C26 C31 89.0(16) . . . . ?
C20 Si1 C26 C27 -82.5(14) . . . . ?
C20 C25 C24 C23 0.3(4) . . . . ?
C20 C21 C22 C23 0.9(5) . . . . ?
N1 C4 C3 C2 177.9(3) . . . . ?
C25 C20 C21 C22 -0.2(4) . . . . ?
C25 C24 C23 C22 0.5(5) . . . . ?
C21 C20 C25 C24 -0.4(4) . . . . ?
C21 C22 C23 C24 -1.1(6) . . . . ?
C17 N1 C4 C5 -25.4(4) . . . . ?
C17 N1 C4 C3 156.2(3) . . . . ?
C16 N1 C4 C5 167.8(3) . . . . ?
C16 N1 C4 C3 -10.7(4) . . . . ?
C19 N2 C12 C11 166.5(3) . . . . ?
C19 N2 C12 C13 -15.7(4) . . . . ?
C18 N2 C12 C11 21.8(5) . . . . ?
C18 N2 C12 C13 -160.4(4) . . . . ?
C28 C29 C30 C31 0.7(19) . . . . ?
C28 C27 C26 Si1 178.7(10) . . . . ?
C28 C27 C26 C31 7(2) . . . . ?
C29 C28 C27 C26 -4.5(19) . . . . ?
C27 C28 C29 C30 0.6(18) . . . . ?
C26 Si1 C1 C6 -55.9(5) . . . . ?
C26 Si1 C1 C2 128.1(5) . . . . ?
C26 Si1 C15 C10 63.1(7) . . . . ?
C26 Si1 C15 C14 -121.5(7) . . . . ?
C26 Si1 C20 C25 172.7(5) . . . . ?
C26 Si1 C20 C21 -10.0(6) . . . . ?
C26 C31 C30 C29 2(2) . . . . ?
C30 C31 C26 Si1 -177.1(12) . . . . ?
C30 C31 C26 C27 -5(2) . . . . ?
C36 C37 C32 Si1 172.5(10) . . . . ?
C36 C37 C32 C33 5(2) . . . . ?
C36 C35 C34 C33 0.8(18) . . . . ?
C37 C36 C35 C34 -0.1(18) . . . . ?
C35 C36 C37 C32 -2.7(18) . . . . ?
C34 C33 C32 Si1 -172.1(11) . . . . ?
C34 C33 C32 C37 -4(2) . . . . ?
C32 Si1 C1 C6 -66.4(5) . . . . ?
C32 Si1 C1 C2 117.6(6) . . . . ?
C32 Si1 C15 C10 61.8(7) . . . . ?
C32 Si1 C15 C14 -122.7(7) . . . . ?
C32 Si1 C20 C25 -176.8(5) . . . . ?
C32 Si1 C20 C21 0.5(6) . . . . ?
C32 C33 C34 C35 1.3(19) . . . . ?

loop_
_smtbx_masks_void_nr
_smtbx_masks_void_average_x
_smtbx_masks_void_average_y
_smtbx_masks_void_average_z
_smtbx_masks_void_volume
_smtbx_masks_void_count_electrons
_smtbx_masks_void_content
1 0.000 0.500 0.500 166.1 26.6 ?
2 0.500 1.000 0.000 166.1 26.6 ?
